data_7001027
loop_
_publ_author_name
'Shuvaev, Konstantin V.'
'Abedin, Tareque S. M.'
'McClary, Corey A.'
'Dawe, Louise N.'
'Collins, Julie L.'
'Thompson, Laurence K.'

_publ_section_title
;
 Ligand directed self-assembly vs. metal ion coordination
 algorithm---when does the ligand or the metal take control?
;
_journal_issue 16
_journal_name_full 'Dalton Transactions'
_journal_page_first 2926
_journal_page_last 2939
_journal_paper_doi 10.1039/b818939k
_journal_year 2009
_chemical_formula_moiety '(C20 H15 N7 O2)2 (C20 H14 N7 O2)3 Cu9 (C F3 O3 S)5 (H2 O)13'
_chemical_formula_sum 'C105 H98 Cu9 F15 N35 O38 S5'
_chemical_formula_weight 3475.33
_chemical_name_systematic
;
?
;
_space_group_IT_number 2
_symmetry_cell_setting triclinic
_symmetry_Int_Tables_number 2
_symmetry_space_group_name_Hall '-P 1'
_symmetry_space_group_name_H-M 'P -1'
_atom_sites_solution_hydrogens geom
_atom_sites_solution_primary direct
_atom_sites_solution_secondary difmap
_audit_creation_method SHELXL-97
_cell_angle_alpha 70.888(8)
_cell_angle_beta 86.375(12)
_cell_angle_gamma 75.960(9)
_cell_formula_units_Z 2
_cell_length_a 17.753(2)
_cell_length_b 20.746(2)
_cell_length_c 21.101(3)
_cell_measurement_reflns_used 29620
_cell_measurement_temperature 138(2)
_cell_measurement_theta_max 30.9626
_cell_measurement_theta_min 2.0508
_cell_volume 7122.7(15)
_computing_cell_refinement 'CrystalClear (Rigaku/MSC Inc., 2005)'
_computing_data_collection 'CrystalClear (Rigaku/MSC Inc., 2005)'
_computing_data_reduction 'CrystalClear (Rigaku/MSC Inc., 2005)'
_computing_molecular_graphics 'CrystalStructure3.7.0(Rigaku/MSC Inc.,2005)'
_computing_publication_material 'CrystalStructure3.7.0(Rigaku/MSC Inc.,2005)'
_computing_structure_refinement 'SHELXL-97 (Sheldrick, 1997)'
_computing_structure_solution 'SHELXS-97 (Sheldrick, 1990)'
_diffrn_ambient_temperature 138(2)
_diffrn_detector_area_resol_mean 14.63
_diffrn_measured_fraction_theta_full 0.992
_diffrn_measured_fraction_theta_max 0.992
_diffrn_measurement_device_type 'Rigaku Saturn'
_diffrn_measurement_method \w
_diffrn_radiation_monochromator graphite
_diffrn_radiation_source 'fine-focus sealed tube'
_diffrn_radiation_type MoK\a
_diffrn_radiation_wavelength 0.71070
_diffrn_reflns_av_R_equivalents 0.0539
_diffrn_reflns_av_sigmaI/netI 0.0748
_diffrn_reflns_limit_h_max 22
_diffrn_reflns_limit_h_min -22
_diffrn_reflns_limit_k_max 26
_diffrn_reflns_limit_k_min -26
_diffrn_reflns_limit_l_max 26
_diffrn_reflns_limit_l_min -26
_diffrn_reflns_number 67786
_diffrn_reflns_theta_full 26.50
_diffrn_reflns_theta_max 26.50
_diffrn_reflns_theta_min 2.56
_exptl_absorpt_coefficient_mu 1.495
_exptl_absorpt_correction_T_max 0.8697
_exptl_absorpt_correction_T_min 0.5652
_exptl_absorpt_correction_type numerical
_exptl_absorpt_process_details '(T. Higashi, 2000)'
_exptl_crystal_colour Brown
_exptl_crystal_density_diffrn 1.620
_exptl_crystal_density_method 'not measured'
_exptl_crystal_description Prism
_exptl_crystal_F_000 3506
_exptl_crystal_size_max 0.45
_exptl_crystal_size_mid 0.43
_exptl_crystal_size_min 0.17
_platon_squeeze_details
;
The Platon Squeeze procedure was applied to recover 227.9 electrons per
unit cell in three voids (total volume 1404.8 ^A^3); that is 113.95 electrons
per formula unit. Disordered solvent water molecules appeared to be present
prior to the application of Squeeze, and the disperse electron density was
assigned as 11 water molecules per formula unit. The application of Squeeze
gave a good improvement in the data statistics and allowed for a full
anisotropic refinement of the framework structure.
PLATON Reference : Spek, A.L. (2003), J.Appl.Cryst. 36, 7-13
;
_refine_diff_density_max 3.111
_refine_diff_density_min -2.102
_refine_diff_density_rms 0.131
_refine_ls_extinction_method none
_refine_ls_goodness_of_fit_ref 1.034
_refine_ls_hydrogen_treatment constr
_refine_ls_matrix_type full
_refine_ls_number_parameters 1732
_refine_ls_number_reflns 29326
_refine_ls_number_restraints 22
_refine_ls_restrained_S_all 1.035
_refine_ls_R_factor_all 0.1087
_refine_ls_R_factor_gt 0.0892
_refine_ls_shift/su_max 0.003
_refine_ls_shift/su_mean 0.000
_refine_ls_structure_factor_coef Fsqd
_refine_ls_weighting_details 'calc w=1/[\s^2^(Fo^2^)+(0.1326P)^2^+17.7440P] where P=(Fo^2^+2Fc^2^)/3'
_refine_ls_weighting_scheme calc
_refine_ls_wR_factor_gt 0.2395
_refine_ls_wR_factor_ref 0.2591
_reflns_number_gt 21895
_reflns_number_total 29326
_reflns_threshold_expression >2sigma(I)
_cod_data_source_file b818939k.txt
_cod_data_source_block Compound2
_cod_depositor_comments
;
The following automatic conversions were performed:
'_exptl_absorpt_correction_type' value 'Numerical' changed to 'numerical'
according to '/home/saulius/struct/CIF-dictionaries/cif_core.dic'
dictionary named 'cif_core.dic' version 2.4.1 from 2010-06-29.

Automatic conversion script
Id: cif_fix_enum 1527 2010-12-29 10:47:43Z saulius 
;
_cod_original_cell_volume 7123.2(14)
_cod_database_code 7001027

loop_
_symmetry_equiv_pos_as_xyz
'x, y, z'
'-x, -y, -z'

loop_
_atom_site_label
_atom_site_type_symbol
_atom_site_fract_x
_atom_site_fract_y
_atom_site_fract_z
_atom_site_U_iso_or_equiv
_atom_site_adp_type
_atom_site_occupancy
_atom_site_symmetry_multiplicity
_atom_site_calc_flag
_atom_site_refinement_flags
_atom_site_disorder_assembly
_atom_site_disorder_group
Cu1 Cu 0.77607(4) 0.35251(4) 0.07048(3) 0.03429(17) Uani 1 1 d . . .
Cu2 Cu 0.88070(4) 0.21350(4) 0.24547(4) 0.0448(2) Uani 1 1 d . . .
Cu3 Cu 0.92345(5) 0.13456(4) 0.43411(4) 0.04273(19) Uani 1 1 d . . .
Cu4 Cu 0.79063(5) 0.47909(4) 0.46239(4) 0.0485(2) Uani 1 1 d . . .
Cu5 Cu 0.81195(5) 0.59745(4) 0.27021(4) 0.0445(2) Uani 1 1 d . . .
Cu6 Cu 0.77936(4) 0.69157(4) 0.07927(4) 0.03756(18) Uani 1 1 d . . .
Cu7 Cu 0.69015(5) 0.31536(4) 0.42455(4) 0.0441(2) Uani 1 1 d . . .
Cu8 Cu 0.68658(4) 0.43077(4) 0.25859(4) 0.03861(18) Uani 1 1 d . . .
Cu9 Cu 0.60895(4) 0.53893(4) 0.09830(4) 0.03593(17) Uani 1 1 d . . .
S1 S 0.3259(3) 0.78235(19) 0.40270(19) 0.0618(9) Uani 0.65 1 d P A 1
O14 O 0.4040(7) 0.7649(7) 0.4158(6) 0.102(4) Uani 0.65 1 d P A 1
O15 O 0.2849(12) 0.7283(6) 0.4434(6) 0.103(5) Uani 0.65 1 d P A 1
S2 S 0.2827(5) 0.7743(4) 0.4003(4) 0.0625(17) Uani 0.35 1 d P A 2
O16 O 0.3458(12) 0.7280(10) 0.4473(8) 0.066(5) Uani 0.35 1 d P A 2
O17 O 0.2173(12) 0.7432(9) 0.4073(11) 0.078(5) Uani 0.35 1 d P A 2
S3 S 0.40345(15) 0.51515(14) 0.33602(14) 0.0763(6) Uani 1 1 d . . .
S4 S 0.66114(9) 0.53748(8) -0.07571(7) 0.0388(3) Uani 1 1 d . . .
S5 S 0.4596(3) 0.0786(3) 0.2897(3) 0.1572(17) Uiso 1 1 d . . .
S6 S 0.8711(4) 0.0298(3) 0.0872(3) 0.0926(16) Uiso 0.60 1 d PD B 3
O29 O 0.8341(11) -0.0278(9) 0.0970(10) 0.130(7) Uiso 0.60 1 d PD B 3
C105 C 0.9503(9) 0.0109(10) 0.0422(9) 0.113(7) Uiso 0.60 1 d PD B 3
F13 F 0.9297(9) 0.0180(8) -0.0221(7) 0.146(5) Uiso 0.60 1 d PD . 3
F14 F 0.9980(9) 0.0542(8) 0.0356(8) 0.160(6) Uiso 0.60 1 d PD B 3
F15 F 0.9971(9) -0.0569(8) 0.0640(8) 0.154(5) Uiso 0.60 1 d PD . 3
S7 S 0.8572(5) 0.0288(5) 0.1114(5) 0.094(3) Uiso 0.40 1 d PD B 4
O30 O 0.8677(12) -0.0319(9) 0.0883(9) 0.077(5) Uiso 0.40 1 d PD B 4
C106 C 0.7648(11) 0.0459(13) 0.1400(11) 0.108(10) Uiso 0.40 1 d PD B 4
F16 F 0.7517(12) -0.0093(11) 0.1926(10) 0.146(7) Uiso 0.40 1 d PD B 4
F17 F 0.7122(11) 0.0572(11) 0.0905(10) 0.134(7) Uiso 0.40 1 d PD B 4
F18 F 0.7519(17) 0.1013(14) 0.1654(15) 0.218(13) Uiso 0.40 1 d PD B 4
F1 F 0.3497(5) 0.7121(4) 0.3164(3) 0.108(2) Uani 1 1 d . A .
F2 F 0.3530(4) 0.8197(4) 0.2798(4) 0.125(3) Uani 1 1 d . A .
F3 F 0.2465(4) 0.7968(6) 0.2928(4) 0.153(4) Uani 1 1 d . A .
F4 F 0.3308(6) 0.5053(9) 0.2382(6) 0.255(8) Uani 1 1 d . . .
F5 F 0.2832(4) 0.5966(6) 0.2621(4) 0.148(4) Uani 1 1 d . . .
F6 F 0.2629(5) 0.5022(7) 0.3235(6) 0.179(5) Uani 1 1 d . . .
F7 F 0.7573(3) 0.5457(4) -0.1753(3) 0.0949(19) Uani 1 1 d . . .
F8 F 0.6934(4) 0.6445(3) -0.1705(3) 0.0844(16) Uani 1 1 d . . .
F9 F 0.7874(3) 0.5846(3) -0.1006(3) 0.0868(17) Uani 1 1 d . . .
F10 F 0.5810(11) 0.0025(11) 0.2450(9) 0.267(7) Uiso 1 1 d . . .
F11 F 0.5171(9) 0.0954(9) 0.1711(9) 0.242(6) Uiso 1 1 d . . .
F12 F 0.5924(10) 0.1036(9) 0.2422(8) 0.243(6) Uiso 1 1 d . . .
O1 O 0.8585(2) 0.2587(2) 0.1465(2) 0.0402(9) Uani 1 1 d . . .
O2 O 0.9381(2) 0.1563(2) 0.3333(2) 0.0393(9) Uani 1 1 d . . .
O3 O 0.8307(3) 0.5543(2) 0.3740(2) 0.0508(11) Uani 1 1 d . . .
O4 O 0.8295(3) 0.6625(2) 0.1694(2) 0.0422(10) Uani 1 1 d . . .
O5 O 0.8068(3) 0.1210(2) 0.4301(2) 0.0460(10) Uani 1 1 d . . .
O6 O 0.8724(3) 0.3901(2) 0.4593(2) 0.0496(11) Uani 1 1 d . . .
O7 O 0.7724(2) 0.2298(2) 0.2703(2) 0.0381(9) Uani 1 1 d . . .
O8 O 0.8906(3) 0.4938(2) 0.2586(2) 0.0480(11) Uani 1 1 d . . .
O9 O 0.6536(3) 0.7170(2) 0.1059(2) 0.0450(10) Uani 1 1 d . . .
O10 O 0.8264(2) 0.4295(2) 0.0744(2) 0.0371(9) Uani 1 1 d . . .
O11 O 0.8466(6) 0.1012(5) 0.2393(5) 0.126(3) Uani 1 1 d . . .
O12 O 0.7670(4) 0.3936(3) 0.5775(3) 0.0751(16) Uiso 1 1 d . . .
O13 O 0.2805(5) 0.8492(4) 0.3991(4) 0.104(2) Uani 1 1 d . . .
O18 O 0.4501(4) 0.5497(4) 0.2824(4) 0.088(2) Uani 1 1 d . . .
O19 O 0.3743(4) 0.5470(4) 0.3842(4) 0.100(2) Uani 1 1 d . . .
O20 O 0.4328(6) 0.4397(4) 0.3643(4) 0.117(3) Uani 1 1 d . . .
O21 O 0.5989(3) 0.5430(3) -0.1190(2) 0.0503(11) Uani 1 1 d . . .
O22 O 0.6409(3) 0.5808(2) -0.0328(2) 0.0474(11) Uani 1 1 d . . .
O23 O 0.7054(3) 0.4668(3) -0.0446(2) 0.0613(14) Uani 1 1 d . . .
O24 O 0.4293(9) 0.1549(9) 0.2695(8) 0.196(6) Uiso 1 1 d . . .
O25 O 0.4893(11) 0.0406(10) 0.3642(10) 0.240(7) Uiso 1 1 d . . .
O26 O 0.3967(8) 0.0421(7) 0.2807(7) 0.168(4) Uiso 1 1 d . . .
O27 O 0.9059(6) 0.0181(5) 0.1639(5) 0.129(3) Uiso 1 1 d . . .
O28 O 0.8444(8) 0.0993(8) 0.0606(7) 0.175(5) Uiso 1 1 d . . .
N1 N 0.8501(3) 0.3110(2) 0.0119(2) 0.0338(10) Uani 1 1 d . . .
N2 N 0.9811(3) 0.1888(3) 0.1420(2) 0.0390(11) Uani 1 1 d . . .
N3 N 0.9760(3) 0.1726(3) 0.2105(2) 0.0351(10) Uani 1 1 d . . .
N4 N 1.0572(3) 0.0783(3) 0.3697(2) 0.0375(11) Uani 1 1 d . . .
N5 N 1.0248(3) 0.0788(2) 0.4310(2) 0.0375(11) Uani 1 1 d . . .
N6 N 1.1459(3) 0.0307(3) 0.4863(3) 0.0541(15) Uani 1 1 d . . .
H1 H 1.1700 0.0271 0.4494 0.065 Uiso 1 1 calc R . .
H2 H 1.1723 0.0170 0.5242 0.065 Uiso 1 1 calc R . .
N7 N 0.9510(4) 0.0968(3) 0.5331(3) 0.0472(13) Uani 1 1 d . . .
N8 N 0.8591(4) 0.5169(3) 0.5050(3) 0.0508(14) Uani 1 1 d . . .
N9 N 0.9042(4) 0.6374(3) 0.3510(3) 0.0467(13) Uani 1 1 d . . .
N10 N 0.8795(3) 0.6513(3) 0.2856(3) 0.0425(12) Uani 1 1 d . . .
N11 N 0.8701(3) 0.7662(3) 0.1213(2) 0.0372(11) Uani 1 1 d . . .
N12 N 0.8292(3) 0.7661(3) 0.0679(2) 0.0372(11) Uani 1 1 d . . .
N13 N 0.8384(4) 0.8805(3) 0.0060(3) 0.0512(14) Uani 1 1 d . . .
H3 H 0.8667 0.8834 0.0373 0.061 Uiso 1 1 calc R . .
H4 H 0.8260 0.9161 -0.0312 0.061 Uiso 1 1 calc R . .
N14 N 0.7445(3) 0.7523(3) -0.0171(3) 0.0440(12) Uani 1 1 d . . .
N15 N 0.6290(3) 0.2483(3) 0.4213(3) 0.0466(13) Uani 1 1 d . . .
N16 N 0.7771(3) 0.2371(3) 0.4254(3) 0.0396(11) Uani 1 1 d . . .
N17 N 0.8552(3) 0.2288(3) 0.4355(2) 0.0380(11) Uani 1 1 d . . .
N18 N 0.7647(4) 0.3684(3) 0.4264(3) 0.0484(13) Uani 1 1 d . . .
N19 N 0.7313(3) 0.4351(3) 0.4270(3) 0.0501(14) Uani 1 1 d . . .
N20 N 0.6165(4) 0.4048(3) 0.4216(3) 0.0536(15) Uani 1 1 d . . .
H5 H 0.5658 0.4137 0.4166 0.064 Uiso 1 1 calc R . .
N21 N 0.6783(4) 0.5453(3) 0.4572(3) 0.0527(14) Uani 1 1 d . . .
N22 N 0.6125(3) 0.3739(3) 0.2583(3) 0.0422(12) Uani 1 1 d . . .
N23 N 0.7643(3) 0.3463(3) 0.2600(2) 0.0379(11) Uani 1 1 d . . .
N24 N 0.8442(3) 0.3324(3) 0.2588(2) 0.0357(10) Uani 1 1 d . . .
N25 N 0.7691(3) 0.4761(3) 0.2588(3) 0.0429(12) Uani 1 1 d . . .
N26 N 0.7432(3) 0.5447(3) 0.2596(3) 0.0449(12) Uani 1 1 d . . .
N27 N 0.6218(3) 0.5213(3) 0.2601(3) 0.0447(12) Uani 1 1 d . . .
H6 H 0.5707 0.5325 0.2595 0.054 Uiso 1 1 calc R . .
N28 N 0.6964(4) 0.6654(3) 0.2736(3) 0.0513(14) Uani 1 1 d . . .
N29 N 0.5191(3) 0.6151(3) 0.1049(3) 0.0458(13) Uani 1 1 d . . .
N30 N 0.6685(3) 0.6069(2) 0.0954(2) 0.0344(10) Uani 1 1 d . . .
N31 N 0.7466(3) 0.6031(3) 0.0863(2) 0.0364(10) Uani 1 1 d . . .
N32 N 0.7051(3) 0.4697(3) 0.1087(2) 0.0344(10) Uani 1 1 d . . .
N33 N 0.6949(3) 0.4058(2) 0.1067(2) 0.0313(9) Uani 1 1 d . . .
N34 N 0.5658(3) 0.4625(3) 0.0939(3) 0.0381(11) Uani 1 1 d . . .
H7 H 0.5159 0.4648 0.0909 0.046 Uiso 1 1 calc R . .
N35 N 0.6860(3) 0.3042(3) 0.0700(3) 0.0412(11) Uani 1 1 d . . .
C1 C 0.8403(4) 0.3342(4) -0.0544(3) 0.0434(14) Uani 1 1 d . . .
H8 H 0.7981 0.3727 -0.0740 0.052 Uiso 1 1 calc R . .
C2 C 0.8898(4) 0.3040(4) -0.0963(3) 0.0483(15) Uani 1 1 d . . .
H9 H 0.8817 0.3214 -0.1435 0.058 Uiso 1 1 calc R . .
C3 C 0.9514(4) 0.2476(4) -0.0669(4) 0.0524(17) Uani 1 1 d . . .
H10 H 0.9858 0.2256 -0.0940 0.063 Uiso 1 1 calc R . .
C4 C 0.9622(4) 0.2241(4) 0.0015(3) 0.0432(14) Uani 1 1 d . . .
H11 H 1.0043 0.1859 0.0220 0.052 Uiso 1 1 calc R . .
C5 C 0.9114(3) 0.2563(3) 0.0403(3) 0.0365(12) Uani 1 1 d . . .
C6 C 0.9173(3) 0.2335(3) 0.1153(3) 0.0379(13) Uani 1 1 d . . .
C7 C 1.0266(3) 0.1243(3) 0.2515(3) 0.0371(12) Uani 1 1 d . . .
C8 C 1.0922(3) 0.0750(3) 0.2329(3) 0.0376(13) Uani 1 1 d . . .
C9 C 1.0787(4) 0.0453(3) 0.1853(3) 0.0442(14) Uani 1 1 d . . .
H12 H 1.0296 0.0597 0.1630 0.053 Uiso 1 1 calc R . .
C10 C 1.1378(4) -0.0056(4) 0.1708(3) 0.0513(17) Uani 1 1 d . . .
H13 H 1.1285 -0.0259 0.1386 0.062 Uiso 1 1 calc R . .
C11 C 1.2098(4) -0.0269(4) 0.2024(4) 0.0545(18) Uani 1 1 d . . .
H14 H 1.2493 -0.0618 0.1920 0.065 Uiso 1 1 calc R . .
C12 C 1.2241(4) 0.0022(4) 0.2490(4) 0.0517(17) Uani 1 1 d . . .
H15 H 1.2736 -0.0117 0.2704 0.062 Uiso 1 1 calc R . .
C13 C 1.1647(4) 0.0526(4) 0.2645(3) 0.0442(14) Uani 1 1 d . . .
H16 H 1.1741 0.0720 0.2974 0.053 Uiso 1 1 calc R . .
C14 C 1.0078(3) 0.1184(3) 0.3227(3) 0.0377(12) Uani 1 1 d . . .
C15 C 1.0701(4) 0.0567(3) 0.4848(3) 0.0457(15) Uani 1 1 d . . .
C16 C 1.0268(5) 0.0640(3) 0.5461(3) 0.0483(16) Uani 1 1 d . . .
C17 C 1.0590(6) 0.0397(4) 0.6094(4) 0.062(2) Uani 1 1 d . . .
H17 H 1.1125 0.0171 0.6172 0.075 Uiso 1 1 calc R . .
C18 C 1.0107(6) 0.0492(4) 0.6621(4) 0.068(2) Uani 1 1 d . . .
H18 H 1.0314 0.0340 0.7064 0.081 Uiso 1 1 calc R . .
C19 C 0.9340(6) 0.0803(4) 0.6500(4) 0.066(2) Uani 1 1 d . . .
H19 H 0.9002 0.0856 0.6856 0.079 Uiso 1 1 calc R . .
C20 C 0.9061(5) 0.1040(4) 0.5842(3) 0.0565(19) Uani 1 1 d . . .
H20 H 0.8527 0.1264 0.5755 0.068 Uiso 1 1 calc R . .
C21 C 0.8748(5) 0.4938(4) 0.5708(4) 0.060(2) Uani 1 1 d . . .
H21 H 0.8481 0.4613 0.5998 0.073 Uiso 1 1 calc R . .
C22 C 0.9297(5) 0.5163(4) 0.5985(4) 0.061(2) Uani 1 1 d . . .
H22 H 0.9419 0.4979 0.6451 0.073 Uiso 1 1 calc R . .
C23 C 0.9648(5) 0.5651(4) 0.5566(4) 0.060(2) Uani 1 1 d . . .
H23 H 1.0011 0.5820 0.5743 0.072 Uiso 1 1 calc R . .
C24 C 0.9484(5) 0.5906(4) 0.4882(4) 0.0533(17) Uani 1 1 d . . .
H24 H 0.9732 0.6246 0.4590 0.064 Uiso 1 1 calc R . .
C25 C 0.8953(4) 0.5656(3) 0.4636(3) 0.0445(15) Uani 1 1 d . . .
C26 C 0.8758(4) 0.5874(3) 0.3917(3) 0.0458(15) Uani 1 1 d . . .
C27 C 0.9027(4) 0.6990(3) 0.2370(3) 0.0387(13) Uani 1 1 d . . .
C28 C 0.9606(4) 0.7378(3) 0.2434(3) 0.0410(14) Uani 1 1 d . . .
C29 C 1.0309(4) 0.6986(4) 0.2762(3) 0.0496(16) Uani 1 1 d . . .
H25 H 1.0395 0.6491 0.2954 0.060 Uiso 1 1 calc R . .
C30 C 1.0879(5) 0.7320(4) 0.2807(4) 0.060(2) Uani 1 1 d . . .
H26 H 1.1360 0.7053 0.3026 0.072 Uiso 1 1 calc R . .
C31 C 1.0750(5) 0.8044(5) 0.2531(4) 0.067(2) Uani 1 1 d . . .
H27 H 1.1143 0.8273 0.2562 0.080 Uiso 1 1 calc R . .
C32 C 1.0045(5) 0.8438(4) 0.2210(4) 0.0603(19) Uani 1 1 d . . .
H28 H 0.9953 0.8934 0.2027 0.072 Uiso 1 1 calc R . .
C33 C 0.9487(4) 0.8105(4) 0.2158(3) 0.0464(15) Uani 1 1 d . . .
H29 H 0.9011 0.8373 0.1930 0.056 Uiso 1 1 calc R . .
C34 C 0.8662(3) 0.7096(3) 0.1716(3) 0.0349(12) Uani 1 1 d . . .
C35 C 0.8142(4) 0.8215(3) 0.0151(3) 0.0373(12) Uani 1 1 d . . .
C36 C 0.7663(4) 0.8137(4) -0.0359(3) 0.0480(15) Uani 1 1 d . . .
C37 C 0.7456(5) 0.8645(4) -0.0980(3) 0.0571(19) Uani 1 1 d . . .
H30 H 0.7616 0.9074 -0.1105 0.068 Uiso 1 1 calc R . .
C38 C 0.7010(5) 0.8505(4) -0.1413(4) 0.066(2) Uani 1 1 d . . .
H31 H 0.6859 0.8841 -0.1841 0.080 Uiso 1 1 calc R . .
C39 C 0.6784(5) 0.7876(4) -0.1220(4) 0.066(2) Uani 1 1 d . . .
H32 H 0.6481 0.7776 -0.1516 0.079 Uiso 1 1 calc R . .
C40 C 0.7004(4) 0.7391(4) -0.0589(4) 0.0514(16) Uani 1 1 d . . .
H33 H 0.6843 0.6962 -0.0451 0.062 Uiso 1 1 calc R . .
C41 C 0.5511(4) 0.2572(4) 0.4215(4) 0.0547(17) Uani 1 1 d . . .
H34 H 0.5187 0.3016 0.4197 0.066 Uiso 1 1 calc R . .
C42 C 0.5183(5) 0.2038(5) 0.4245(4) 0.067(2) Uani 1 1 d . . .
H35 H 0.4633 0.2114 0.4255 0.081 Uiso 1 1 calc R . .
C43 C 0.5617(5) 0.1395(5) 0.4259(4) 0.066(2) Uani 1 1 d . . .
H36 H 0.5379 0.1028 0.4271 0.079 Uiso 1 1 calc R . .
C44 C 0.6428(4) 0.1292(4) 0.4255(4) 0.0552(17) Uani 1 1 d . . .
H37 H 0.6755 0.0852 0.4265 0.066 Uiso 1 1 calc R . .
C45 C 0.6736(4) 0.1844(4) 0.4236(3) 0.0440(14) Uani 1 1 d . . .
C46 C 0.7590(4) 0.1781(3) 0.4253(3) 0.0407(13) Uani 1 1 d . . .
C47 C 0.8819(4) 0.2777(3) 0.4470(3) 0.0430(14) Uani 1 1 d . . .
C48 C 0.9656(4) 0.2577(3) 0.4688(3) 0.0442(14) Uani 1 1 d . . .
C49 C 0.9815(5) 0.2559(4) 0.5337(4) 0.060(2) Uani 1 1 d . . .
H38 H 0.9407 0.2717 0.5603 0.072 Uiso 1 1 calc R . .
C50 C 1.0566(6) 0.2312(4) 0.5585(5) 0.067(2) Uani 1 1 d . . .
H39 H 1.0674 0.2273 0.6033 0.081 Uiso 1 1 calc R . .
C51 C 1.1157(5) 0.2123(4) 0.5182(5) 0.072(3) Uani 1 1 d . . .
H40 H 1.1675 0.1957 0.5354 0.086 Uiso 1 1 calc R . .
C52 C 1.1013(4) 0.2171(4) 0.4542(5) 0.064(2) Uani 1 1 d . . .
H41 H 1.1432 0.2058 0.4263 0.076 Uiso 1 1 calc R . .
C53 C 1.0252(4) 0.2384(3) 0.4290(4) 0.0524(17) Uani 1 1 d . . .
H42 H 1.0148 0.2396 0.3850 0.063 Uiso 1 1 calc R . .
C54 C 0.8382(4) 0.3493(3) 0.4436(3) 0.0467(15) Uani 1 1 d . . .
C55 C 0.6551(4) 0.4487(3) 0.4283(3) 0.0486(16) Uani 1 1 d . . .
C56 C 0.6232(4) 0.5172(3) 0.4407(3) 0.0506(18) Uani 1 1 d . . .
C57 C 0.5466(5) 0.5502(4) 0.4364(4) 0.060(2) Uani 1 1 d . . .
H43 H 0.5091 0.5293 0.4258 0.072 Uiso 1 1 calc R . .
C58 C 0.5232(6) 0.6149(4) 0.4477(4) 0.068(2) Uani 1 1 d . . .
H44 H 0.4701 0.6392 0.4444 0.081 Uiso 1 1 calc R . .
C59 C 0.5790(6) 0.6416(4) 0.4636(4) 0.075(3) Uani 1 1 d . . .
H45 H 0.5653 0.6854 0.4717 0.090 Uiso 1 1 calc R . .
C60 C 0.6553(6) 0.6057(4) 0.4678(4) 0.068(2) Uani 1 1 d . . .
H46 H 0.6933 0.6256 0.4791 0.082 Uiso 1 1 calc R . .
C61 C 0.5358(4) 0.3933(4) 0.2539(3) 0.0475(16) Uani 1 1 d . . .
H47 H 0.5102 0.4397 0.2523 0.057 Uiso 1 1 calc R . .
C62 C 0.4907(4) 0.3457(4) 0.2515(3) 0.0517(17) Uani 1 1 d . . .
H48 H 0.4356 0.3601 0.2483 0.062 Uiso 1 1 calc R . .
C63 C 0.5286(4) 0.2781(4) 0.2541(4) 0.0502(16) Uani 1 1 d . . .
H49 H 0.4997 0.2454 0.2534 0.060 Uiso 1 1 calc R . .
C64 C 0.6081(4) 0.2588(4) 0.2578(3) 0.0442(14) Uani 1 1 d . . .
H50 H 0.6351 0.2129 0.2589 0.053 Uiso 1 1 calc R . .
C65 C 0.6489(3) 0.3085(3) 0.2600(3) 0.0358(12) Uani 1 1 d . . .
C66 C 0.7347(3) 0.2914(3) 0.2635(3) 0.0357(12) Uani 1 1 d . . .
C67 C 0.8788(4) 0.3807(3) 0.2578(3) 0.0405(13) Uani 1 1 d . . .
C68 C 0.9652(4) 0.3594(3) 0.2531(3) 0.0412(13) Uani 1 1 d . . .
C69 C 0.9970(4) 0.3241(4) 0.2076(4) 0.0509(16) Uani 1 1 d . . .
H51 H 0.9636 0.3155 0.1794 0.061 Uiso 1 1 calc R . .
C70 C 1.0781(4) 0.3014(4) 0.2036(5) 0.063(2) Uani 1 1 d . . .
H52 H 1.0994 0.2770 0.1731 0.076 Uiso 1 1 calc R . .
C71 C 1.1268(5) 0.3145(5) 0.2440(5) 0.071(2) Uani 1 1 d . . .
H53 H 1.1815 0.2995 0.2413 0.086 Uiso 1 1 calc R . .
C72 C 1.0950(5) 0.3499(5) 0.2887(5) 0.069(2) Uani 1 1 d . . .
H54 H 1.1286 0.3584 0.3168 0.082 Uiso 1 1 calc R . .
C73 C 1.0152(4) 0.3730(4) 0.2932(4) 0.0517(17) Uani 1 1 d . . .
H55 H 0.9946 0.3980 0.3234 0.062 Uiso 1 1 calc R . .
C74 C 0.8457(4) 0.4543(3) 0.2586(3) 0.0375(12) Uani 1 1 d . . .
C75 C 0.6667(4) 0.5630(3) 0.2622(3) 0.0445(15) Uani 1 1 d . . .
C76 C 0.6398(4) 0.6344(4) 0.2695(4) 0.0500(16) Uani 1 1 d . . .
C77 C 0.5615(5) 0.6669(4) 0.2714(5) 0.069(2) Uani 1 1 d . . .
H56 H 0.5218 0.6444 0.2684 0.083 Uiso 1 1 calc R . .
C78 C 0.5435(6) 0.7340(5) 0.2781(6) 0.081(3) Uani 1 1 d . . .
H57 H 0.4908 0.7577 0.2799 0.097 Uiso 1 1 calc R . .
C79 C 0.6012(6) 0.7650(5) 0.2819(5) 0.080(3) Uani 1 1 d . . .
H58 H 0.5888 0.8106 0.2859 0.096 Uiso 1 1 calc R . .
C80 C 0.6786(5) 0.7303(4) 0.2799(4) 0.062(2) Uani 1 1 d . . .
H59 H 0.7188 0.7522 0.2829 0.075 Uiso 1 1 calc R . .
C81 C 0.4436(4) 0.6149(4) 0.1097(4) 0.0532(17) Uani 1 1 d . . .
H60 H 0.4274 0.5749 0.1086 0.064 Uiso 1 1 calc R . .
C82 C 0.3891(4) 0.6723(5) 0.1162(5) 0.073(3) Uani 1 1 d . . .
H61 H 0.3359 0.6707 0.1212 0.088 Uiso 1 1 calc R . .
C83 C 0.4109(5) 0.7317(4) 0.1156(6) 0.078(3) Uani 1 1 d . . .
H62 H 0.3732 0.7720 0.1181 0.093 Uiso 1 1 calc R . .
C84 C 0.4891(4) 0.7314(4) 0.1113(4) 0.0576(19) Uani 1 1 d . . .
H63 H 0.5059 0.7714 0.1116 0.069 Uiso 1 1 calc R . .
C85 C 0.5425(4) 0.6724(3) 0.1065(4) 0.0453(15) Uani 1 1 d . . .
C86 C 0.6275(3) 0.6682(3) 0.1029(3) 0.0395(13) Uani 1 1 d . . .
C87 C 0.7945(3) 0.5465(3) 0.0808(3) 0.0315(11) Uani 1 1 d . . .
C88 C 0.8759(3) 0.5521(3) 0.0646(3) 0.0365(12) Uani 1 1 d . . .
C89 C 0.8921(4) 0.6076(3) 0.0115(3) 0.0415(13) Uani 1 1 d . . .
H64 H 0.8509 0.6426 -0.0150 0.050 Uiso 1 1 calc R . .
C90 C 0.9684(4) 0.6118(4) -0.0027(3) 0.0497(16) Uani 1 1 d . . .
H65 H 0.9790 0.6499 -0.0389 0.060 Uiso 1 1 calc R . .
C91 C 1.0289(4) 0.5615(4) 0.0349(4) 0.0506(16) Uani 1 1 d . . .
H66 H 1.0810 0.5648 0.0248 0.061 Uiso 1 1 calc R . .
C92 C 1.0130(4) 0.5058(4) 0.0877(3) 0.0472(15) Uani 1 1 d . . .
H67 H 1.0544 0.4711 0.1143 0.057 Uiso 1 1 calc R . .
C93 C 0.9373(3) 0.5006(3) 0.1018(3) 0.0405(13) Uani 1 1 d . . .
H68 H 0.9270 0.4616 0.1371 0.049 Uiso 1 1 calc R . .
C94 C 0.7757(3) 0.4772(3) 0.0886(3) 0.0355(12) Uani 1 1 d . . .
C95 C 0.6217(3) 0.4069(3) 0.0959(3) 0.0354(12) Uani 1 1 d . . .
C96 C 0.6160(3) 0.3431(3) 0.0816(3) 0.0379(13) Uani 1 1 d . . .
C97 C 0.5486(4) 0.3229(4) 0.0806(4) 0.0463(15) Uani 1 1 d . . .
H69 H 0.5002 0.3511 0.0878 0.056 Uiso 1 1 calc R . .
C98 C 0.5524(5) 0.2584(4) 0.0685(5) 0.061(2) Uani 1 1 d . . .
H70 H 0.5065 0.2431 0.0669 0.073 Uiso 1 1 calc R . .
C99 C 0.6241(4) 0.2189(5) 0.0590(5) 0.068(2) Uani 1 1 d . . .
H71 H 0.6292 0.1749 0.0524 0.082 Uiso 1 1 calc R . .
C100 C 0.6879(4) 0.2450(4) 0.0595(4) 0.0556(18) Uani 1 1 d . . .
H72 H 0.7370 0.2182 0.0517 0.067 Uiso 1 1 calc R . .
C101 C 0.3161(7) 0.7744(6) 0.3191(5) 0.082(3) Uani 1 1 d . . .
C102 C 0.3262(11) 0.5279(11) 0.2910(7) 0.145(6) Uani 1 1 d . . .
C103 C 0.7275(5) 0.5807(4) -0.1335(4) 0.0557(18) Uani 1 1 d . . .
C104 C 0.538(2) 0.068(2) 0.2380(19) 0.257(14) Uiso 1 1 d . . .

loop_
_atom_site_aniso_label
_atom_site_aniso_U_11
_atom_site_aniso_U_22
_atom_site_aniso_U_33
_atom_site_aniso_U_23
_atom_site_aniso_U_13
_atom_site_aniso_U_12
Cu1 0.0338(3) 0.0307(4) 0.0356(4) -0.0085(3) -0.0046(3) -0.0043(3)
Cu2 0.0399(4) 0.0488(5) 0.0331(4) -0.0089(3) -0.0043(3) 0.0080(3)
Cu3 0.0498(4) 0.0332(4) 0.0355(4) -0.0069(3) -0.0016(3) 0.0031(3)
Cu4 0.0684(5) 0.0302(4) 0.0414(4) -0.0097(3) 0.0052(4) -0.0051(4)
Cu5 0.0611(5) 0.0361(4) 0.0339(4) -0.0077(3) 0.0008(3) -0.0121(4)
Cu6 0.0460(4) 0.0313(4) 0.0335(4) -0.0040(3) -0.0039(3) -0.0132(3)
Cu7 0.0503(4) 0.0348(4) 0.0377(4) -0.0059(3) -0.0040(3) 0.0009(3)
Cu8 0.0399(4) 0.0340(4) 0.0339(4) -0.0042(3) -0.0015(3) -0.0029(3)
Cu9 0.0336(3) 0.0297(4) 0.0404(4) -0.0069(3) -0.0007(3) -0.0058(3)
S1 0.074(2) 0.0454(18) 0.0550(19) -0.0146(14) -0.0066(19) 0.0057(18)
O14 0.099(8) 0.105(9) 0.101(8) -0.058(7) -0.044(7) 0.023(7)
O15 0.188(16) 0.053(7) 0.073(8) -0.014(6) 0.045(10) -0.056(9)
S2 0.078(5) 0.043(3) 0.056(4) -0.014(3) -0.017(4) 0.010(3)
O16 0.065(10) 0.054(10) 0.042(8) 0.010(7) -0.007(8) 0.019(9)
O17 0.083(12) 0.045(9) 0.097(14) -0.003(9) -0.012(11) -0.024(9)
S3 0.0780(15) 0.0670(14) 0.0813(15) -0.0271(12) 0.0162(12) -0.0118(12)
S4 0.0371(7) 0.0411(8) 0.0345(7) -0.0076(6) -0.0037(6) -0.0077(6)
F1 0.165(7) 0.095(5) 0.072(4) -0.035(3) 0.013(4) -0.034(5)
F2 0.102(5) 0.118(6) 0.118(5) 0.007(4) 0.039(4) -0.029(4)
F3 0.079(4) 0.223(10) 0.137(7) -0.034(7) -0.034(4) -0.021(5)
F4 0.147(8) 0.54(2) 0.271(13) -0.342(17) 0.093(8) -0.172(12)
F5 0.075(4) 0.244(11) 0.084(5) -0.029(6) -0.012(4) 0.009(6)
F6 0.123(6) 0.297(14) 0.223(10) -0.178(10) 0.096(7) -0.134(8)
F7 0.100(4) 0.137(5) 0.089(4) -0.072(4) 0.055(3) -0.068(4)
F8 0.109(4) 0.079(4) 0.064(3) -0.002(3) 0.009(3) -0.053(3)
F9 0.055(3) 0.135(5) 0.099(4) -0.058(4) 0.000(3) -0.047(3)
O1 0.040(2) 0.038(2) 0.032(2) -0.0079(18) -0.0044(17) 0.0057(18)
O2 0.037(2) 0.037(2) 0.034(2) -0.0067(17) -0.0051(17) 0.0042(17)
O3 0.078(3) 0.040(3) 0.033(2) -0.0097(19) 0.003(2) -0.015(2)
O4 0.059(3) 0.033(2) 0.033(2) -0.0026(17) -0.0056(19) -0.0174(19)
O5 0.054(3) 0.028(2) 0.053(3) -0.0083(19) -0.005(2) -0.0092(19)
O6 0.062(3) 0.035(2) 0.052(3) -0.015(2) 0.000(2) -0.010(2)
O7 0.041(2) 0.028(2) 0.042(2) -0.0080(17) -0.0014(18) -0.0053(17)
O8 0.059(3) 0.039(2) 0.047(3) -0.012(2) -0.005(2) -0.014(2)
O9 0.043(2) 0.034(2) 0.058(3) -0.016(2) 0.002(2) -0.0084(19)
O10 0.039(2) 0.032(2) 0.041(2) -0.0108(17) -0.0005(17) -0.0095(17)
O11 0.151(8) 0.081(6) 0.136(8) -0.032(5) -0.033(6) -0.001(5)
O13 0.107(6) 0.049(4) 0.135(7) -0.022(4) 0.006(5) 0.004(4)
O18 0.067(4) 0.066(4) 0.109(5) -0.011(4) 0.026(4) -0.006(3)
O19 0.082(5) 0.114(6) 0.098(5) -0.046(5) 0.026(4) -0.002(4)
O20 0.157(8) 0.071(5) 0.097(6) -0.016(4) 0.039(5) -0.003(5)
O21 0.036(2) 0.062(3) 0.052(3) -0.014(2) -0.004(2) -0.014(2)
O22 0.053(3) 0.045(3) 0.043(2) -0.014(2) 0.000(2) -0.009(2)
O23 0.070(3) 0.048(3) 0.047(3) -0.007(2) -0.003(2) 0.011(2)
N1 0.033(2) 0.029(2) 0.034(2) -0.0047(19) -0.0004(19) -0.0050(19)
N2 0.043(3) 0.037(3) 0.034(2) -0.010(2) 0.003(2) -0.006(2)
N3 0.041(3) 0.030(2) 0.031(2) -0.0103(19) 0.001(2) -0.002(2)
N4 0.039(3) 0.031(2) 0.039(3) -0.012(2) -0.005(2) 0.001(2)
N5 0.048(3) 0.026(2) 0.032(2) -0.0025(19) -0.009(2) -0.003(2)
N6 0.054(3) 0.042(3) 0.057(3) -0.011(3) -0.026(3) 0.006(3)
N7 0.070(4) 0.036(3) 0.033(3) -0.010(2) -0.003(3) -0.007(3)
N8 0.085(4) 0.027(3) 0.036(3) -0.007(2) 0.002(3) -0.010(3)
N9 0.069(4) 0.037(3) 0.030(3) -0.007(2) -0.011(2) -0.008(3)
N10 0.061(3) 0.030(3) 0.034(3) -0.008(2) -0.003(2) -0.008(2)
N11 0.044(3) 0.035(3) 0.030(2) -0.005(2) -0.007(2) -0.011(2)
N12 0.047(3) 0.034(3) 0.030(2) -0.006(2) -0.003(2) -0.012(2)
N13 0.076(4) 0.033(3) 0.042(3) 0.005(2) -0.014(3) -0.027(3)
N14 0.051(3) 0.038(3) 0.042(3) -0.006(2) -0.006(2) -0.016(2)
N15 0.051(3) 0.046(3) 0.032(3) -0.007(2) -0.008(2) 0.003(2)
N16 0.049(3) 0.028(2) 0.036(3) -0.005(2) 0.002(2) -0.006(2)
N17 0.045(3) 0.032(3) 0.033(2) -0.007(2) -0.001(2) -0.004(2)
N18 0.060(3) 0.029(3) 0.046(3) -0.011(2) 0.006(3) 0.005(2)
N19 0.056(3) 0.037(3) 0.049(3) -0.014(2) -0.004(3) 0.008(2)
N20 0.051(3) 0.046(3) 0.047(3) -0.001(3) -0.009(3) 0.004(3)
N21 0.076(4) 0.037(3) 0.040(3) -0.009(2) 0.010(3) -0.011(3)
N22 0.044(3) 0.034(3) 0.035(3) 0.001(2) -0.010(2) 0.002(2)
N23 0.045(3) 0.029(2) 0.033(2) -0.006(2) -0.003(2) -0.001(2)
N24 0.034(2) 0.038(3) 0.030(2) -0.006(2) -0.0029(19) -0.004(2)
N25 0.060(3) 0.026(2) 0.035(3) -0.004(2) -0.006(2) -0.002(2)
N26 0.057(3) 0.032(3) 0.039(3) -0.008(2) -0.003(2) -0.002(2)
N27 0.049(3) 0.036(3) 0.043(3) -0.009(2) 0.004(2) -0.005(2)
N28 0.069(4) 0.032(3) 0.047(3) -0.010(2) 0.008(3) -0.007(3)
N29 0.038(3) 0.032(3) 0.060(3) -0.008(2) 0.007(2) -0.005(2)
N30 0.033(2) 0.030(2) 0.035(2) -0.006(2) -0.0008(19) -0.0032(19)
N31 0.036(2) 0.033(3) 0.037(3) -0.006(2) -0.002(2) -0.007(2)
N32 0.040(3) 0.031(2) 0.030(2) -0.0049(19) -0.0032(19) -0.009(2)
N33 0.030(2) 0.025(2) 0.036(2) -0.0079(19) -0.0016(19) -0.0045(18)
N34 0.035(2) 0.038(3) 0.041(3) -0.008(2) 0.001(2) -0.012(2)
N35 0.039(3) 0.034(3) 0.049(3) -0.009(2) -0.005(2) -0.010(2)
C1 0.045(3) 0.043(3) 0.036(3) -0.005(3) -0.012(3) -0.008(3)
C2 0.047(3) 0.053(4) 0.038(3) -0.009(3) -0.002(3) -0.007(3)
C3 0.050(4) 0.064(5) 0.050(4) -0.028(4) 0.006(3) -0.015(3)
C4 0.041(3) 0.044(4) 0.043(3) -0.013(3) -0.002(3) -0.007(3)
C5 0.042(3) 0.032(3) 0.036(3) -0.010(2) 0.000(2) -0.011(2)
C6 0.033(3) 0.034(3) 0.042(3) -0.007(3) -0.008(2) -0.005(2)
C7 0.040(3) 0.029(3) 0.038(3) -0.007(2) -0.008(2) -0.003(2)
C8 0.038(3) 0.029(3) 0.034(3) -0.001(2) -0.003(2) 0.002(2)
C9 0.056(4) 0.026(3) 0.046(3) -0.006(3) 0.004(3) -0.009(3)
C10 0.069(5) 0.037(3) 0.045(4) -0.018(3) 0.011(3) -0.005(3)
C11 0.055(4) 0.035(3) 0.053(4) -0.004(3) 0.017(3) 0.010(3)
C12 0.048(4) 0.040(4) 0.051(4) -0.005(3) 0.011(3) 0.003(3)
C13 0.040(3) 0.043(3) 0.040(3) -0.009(3) 0.002(3) 0.002(3)
C14 0.040(3) 0.032(3) 0.040(3) -0.010(2) -0.007(2) -0.006(2)
C15 0.059(4) 0.022(3) 0.052(4) -0.005(3) -0.014(3) -0.009(3)
C16 0.075(5) 0.026(3) 0.045(4) -0.010(3) -0.006(3) -0.015(3)
C17 0.093(6) 0.052(4) 0.040(4) -0.002(3) -0.017(4) -0.028(4)
C18 0.117(8) 0.058(5) 0.040(4) -0.011(3) -0.010(4) -0.045(5)
C19 0.115(8) 0.044(4) 0.039(4) -0.011(3) 0.009(4) -0.029(5)
C20 0.094(6) 0.036(4) 0.040(4) -0.011(3) 0.013(4) -0.021(4)
C21 0.084(6) 0.050(4) 0.040(4) -0.010(3) 0.001(4) -0.009(4)
C22 0.095(6) 0.043(4) 0.039(4) -0.010(3) -0.022(4) -0.002(4)
C23 0.092(6) 0.051(4) 0.040(4) -0.014(3) -0.010(4) -0.018(4)
C24 0.079(5) 0.038(3) 0.046(4) -0.020(3) 0.000(3) -0.011(3)
C25 0.064(4) 0.027(3) 0.040(3) -0.006(2) -0.005(3) -0.009(3)
C26 0.069(4) 0.028(3) 0.036(3) -0.009(2) 0.000(3) -0.004(3)
C27 0.047(3) 0.035(3) 0.030(3) -0.008(2) -0.004(2) -0.007(3)
C28 0.052(4) 0.040(3) 0.031(3) -0.010(2) -0.011(3) -0.009(3)
C29 0.062(4) 0.040(4) 0.044(4) -0.012(3) -0.015(3) -0.005(3)
C30 0.058(4) 0.064(5) 0.062(5) -0.029(4) -0.022(4) -0.002(4)
C31 0.068(5) 0.071(6) 0.073(5) -0.033(5) -0.014(4) -0.022(4)
C32 0.070(5) 0.048(4) 0.068(5) -0.027(4) -0.006(4) -0.010(4)
C33 0.060(4) 0.045(4) 0.037(3) -0.016(3) -0.008(3) -0.012(3)
C34 0.042(3) 0.030(3) 0.032(3) -0.010(2) 0.000(2) -0.007(2)
C35 0.044(3) 0.034(3) 0.035(3) -0.009(2) 0.002(2) -0.013(2)
C36 0.064(4) 0.045(4) 0.035(3) -0.008(3) -0.009(3) -0.017(3)
C37 0.079(5) 0.043(4) 0.042(4) 0.007(3) -0.011(3) -0.028(4)
C38 0.083(6) 0.058(5) 0.047(4) 0.010(3) -0.020(4) -0.028(4)
C39 0.085(6) 0.056(5) 0.054(4) -0.007(4) -0.026(4) -0.020(4)
C40 0.061(4) 0.044(4) 0.049(4) -0.010(3) -0.013(3) -0.016(3)
C41 0.047(4) 0.059(5) 0.048(4) -0.007(3) -0.004(3) -0.006(3)
C42 0.044(4) 0.081(6) 0.062(5) -0.014(4) -0.006(3) 0.003(4)
C43 0.058(5) 0.070(6) 0.071(5) -0.016(4) -0.006(4) -0.026(4)
C44 0.055(4) 0.052(4) 0.054(4) -0.008(3) -0.006(3) -0.016(3)
C45 0.048(3) 0.045(4) 0.033(3) -0.009(3) -0.004(3) -0.005(3)
C46 0.049(3) 0.032(3) 0.036(3) -0.006(2) 0.002(3) -0.007(3)
C47 0.057(4) 0.029(3) 0.039(3) -0.009(2) 0.004(3) -0.006(3)
C48 0.053(4) 0.026(3) 0.052(4) -0.009(3) -0.007(3) -0.008(3)
C49 0.090(6) 0.030(3) 0.056(4) -0.010(3) -0.019(4) -0.009(3)
C50 0.089(6) 0.044(4) 0.068(5) -0.008(4) -0.023(5) -0.022(4)
C51 0.059(5) 0.050(5) 0.091(7) 0.001(4) -0.032(5) -0.007(4)
C52 0.049(4) 0.036(4) 0.097(6) -0.010(4) -0.001(4) -0.008(3)
C53 0.057(4) 0.030(3) 0.066(4) -0.008(3) 0.009(3) -0.013(3)
C54 0.063(4) 0.031(3) 0.040(3) -0.006(3) 0.004(3) -0.008(3)
C55 0.065(4) 0.030(3) 0.040(3) -0.001(3) -0.003(3) -0.005(3)
C56 0.061(4) 0.030(3) 0.037(3) 0.003(3) 0.010(3) 0.011(3)
C57 0.071(5) 0.041(4) 0.051(4) 0.001(3) 0.009(4) -0.004(3)
C58 0.079(6) 0.047(4) 0.059(5) -0.007(4) 0.010(4) 0.003(4)
C59 0.104(7) 0.042(4) 0.059(5) -0.009(4) 0.024(5) 0.004(5)
C60 0.088(6) 0.040(4) 0.066(5) -0.020(4) 0.011(4) 0.006(4)
C61 0.042(3) 0.056(4) 0.034(3) -0.009(3) 0.002(3) 0.000(3)
C62 0.040(3) 0.063(5) 0.042(4) -0.006(3) -0.004(3) -0.007(3)
C63 0.038(3) 0.058(4) 0.051(4) -0.014(3) -0.008(3) -0.009(3)
C64 0.049(4) 0.041(3) 0.039(3) -0.011(3) -0.002(3) -0.007(3)
C65 0.036(3) 0.034(3) 0.032(3) -0.004(2) -0.002(2) -0.004(2)
C66 0.041(3) 0.032(3) 0.025(3) 0.000(2) -0.004(2) -0.005(2)
C67 0.049(3) 0.033(3) 0.034(3) -0.003(2) -0.004(3) -0.008(3)
C68 0.043(3) 0.030(3) 0.045(3) -0.003(3) -0.006(3) -0.008(2)
C69 0.045(4) 0.045(4) 0.059(4) -0.016(3) 0.001(3) -0.007(3)
C70 0.048(4) 0.054(5) 0.086(6) -0.021(4) 0.010(4) -0.012(3)
C71 0.048(4) 0.056(5) 0.093(7) 0.000(5) 0.001(4) -0.015(4)
C72 0.047(4) 0.067(5) 0.080(6) 0.001(4) -0.031(4) -0.017(4)
C73 0.054(4) 0.043(4) 0.050(4) 0.001(3) -0.012(3) -0.017(3)
C74 0.044(3) 0.033(3) 0.032(3) -0.006(2) -0.002(2) -0.010(2)
C75 0.054(4) 0.034(3) 0.035(3) -0.002(3) 0.006(3) -0.004(3)
C76 0.055(4) 0.034(3) 0.050(4) -0.006(3) 0.010(3) -0.004(3)
C77 0.063(5) 0.051(5) 0.086(6) -0.018(4) 0.021(4) -0.009(4)
C78 0.073(6) 0.049(5) 0.108(8) -0.021(5) 0.021(5) -0.005(4)
C79 0.088(6) 0.047(5) 0.109(8) -0.028(5) 0.032(6) -0.025(4)
C80 0.078(5) 0.038(4) 0.070(5) -0.020(4) 0.017(4) -0.011(4)
C81 0.039(3) 0.044(4) 0.074(5) -0.015(3) 0.001(3) -0.009(3)
C82 0.037(4) 0.057(5) 0.118(8) -0.024(5) 0.027(4) -0.011(3)
C83 0.046(4) 0.047(4) 0.138(9) -0.033(5) 0.019(5) -0.008(3)
C84 0.047(4) 0.039(4) 0.084(5) -0.017(4) 0.009(4) -0.010(3)
C85 0.044(3) 0.033(3) 0.056(4) -0.008(3) 0.005(3) -0.013(3)
C86 0.038(3) 0.037(3) 0.037(3) -0.005(2) -0.002(2) -0.005(2)
C87 0.032(3) 0.030(3) 0.033(3) -0.008(2) -0.005(2) -0.009(2)
C88 0.038(3) 0.037(3) 0.038(3) -0.013(2) 0.003(2) -0.014(2)
C89 0.041(3) 0.045(4) 0.038(3) -0.010(3) 0.003(3) -0.015(3)
C90 0.054(4) 0.061(4) 0.046(4) -0.020(3) 0.017(3) -0.033(3)
C91 0.041(3) 0.065(5) 0.060(4) -0.033(4) 0.007(3) -0.021(3)
C92 0.033(3) 0.064(4) 0.047(4) -0.023(3) -0.005(3) -0.009(3)
C93 0.036(3) 0.043(3) 0.040(3) -0.011(3) -0.001(2) -0.009(3)
C94 0.039(3) 0.029(3) 0.035(3) -0.007(2) 0.000(2) -0.006(2)
C95 0.033(3) 0.037(3) 0.030(3) -0.003(2) 0.002(2) -0.009(2)
C96 0.040(3) 0.040(3) 0.033(3) -0.009(2) -0.012(2) -0.009(3)
C97 0.038(3) 0.045(4) 0.056(4) -0.016(3) -0.002(3) -0.009(3)
C98 0.057(4) 0.052(4) 0.087(6) -0.031(4) 0.000(4) -0.026(4)
C99 0.049(4) 0.058(5) 0.112(7) -0.046(5) 0.006(4) -0.015(4)
C100 0.046(4) 0.038(4) 0.090(6) -0.031(4) -0.001(4) -0.007(3)
C101 0.100(7) 0.072(6) 0.057(5) 0.007(5) -0.006(5) -0.025(6)
C102 0.167(15) 0.193(17) 0.068(7) -0.068(10) 0.039(9) -0.006(13)
C103 0.059(4) 0.063(5) 0.049(4) -0.019(4) 0.010(3) -0.023(4)

loop_
_atom_type_symbol
_atom_type_description
_atom_type_scat_dispersion_real
_atom_type_scat_dispersion_imag
_atom_type_scat_source
C C 0.0033 0.0016 'International Tables Vol C Tables 4.2.6.8 and 6.1.1.4'
H H 0.0000 0.0000 'International Tables Vol C Tables 4.2.6.8 and 6.1.1.4'
Cu Cu 0.3201 1.2651 'International Tables Vol C Tables 4.2.6.8 and 6.1.1.4'
F F 0.0171 0.0103 'International Tables Vol C Tables 4.2.6.8 and 6.1.1.4'
N N 0.0061 0.0033 'International Tables Vol C Tables 4.2.6.8 and 6.1.1.4'
O O 0.0106 0.0060 'International Tables Vol C Tables 4.2.6.8 and 6.1.1.4'
S S 0.1246 0.1234 'International Tables Vol C Tables 4.2.6.8 and 6.1.1.4'

loop_
_geom_angle_atom_site_label_1
_geom_angle_atom_site_label_2
_geom_angle_atom_site_label_3
_geom_angle
_geom_angle_site_symmetry_1
_geom_angle_site_symmetry_3
_geom_angle_publ_flag
N33 Cu1 N1 166.5(2) . . ?
N33 Cu1 O10 79.61(18) . . ?
N1 Cu1 O10 100.15(18) . . ?
N33 Cu1 N35 78.5(2) . . ?
N1 Cu1 N35 99.4(2) . . ?
O10 Cu1 N35 157.03(19) . . ?
N33 Cu1 O1 116.54(18) . . ?
N1 Cu1 O1 76.91(17) . . ?
O10 Cu1 O1 97.82(16) . . ?
N35 Cu1 O1 98.20(18) . . ?
N3 Cu2 O7 159.0(2) . . ?
N3 Cu2 O1 79.67(18) . . ?
O7 Cu2 O1 94.67(17) . . ?
N3 Cu2 O2 81.25(18) . . ?
O7 Cu2 O2 103.91(17) . . ?
O1 Cu2 O2 160.81(17) . . ?
N5 Cu3 N7 80.5(2) . . ?
N5 Cu3 O2 78.64(18) . . ?
N7 Cu3 O2 158.8(2) . . ?
N5 Cu3 N17 148.2(2) . . ?
N7 Cu3 N17 96.0(2) . . ?
O2 Cu3 N17 99.69(18) . . ?
N5 Cu3 O5 134.8(2) . . ?
N7 Cu3 O5 103.9(2) . . ?
O2 Cu3 O5 93.51(18) . . ?
N17 Cu3 O5 76.87(19) . . ?
N19 Cu4 N8 174.7(2) . . ?
N19 Cu4 O6 78.7(2) . . ?
N8 Cu4 O6 96.9(2) . . ?
N19 Cu4 N21 78.1(2) . . ?
N8 Cu4 N21 106.0(2) . . ?
O6 Cu4 N21 156.3(2) . . ?
N19 Cu4 O3 105.0(2) . . ?
N8 Cu4 O3 78.4(2) . . ?
O6 Cu4 O3 97.24(19) . . ?
N21 Cu4 O3 93.1(2) . . ?
N26 Cu5 N10 176.9(2) . . ?
N26 Cu5 O3 99.2(2) . . ?
N10 Cu5 O3 78.3(2) . . ?
N26 Cu5 O4 104.7(2) . . ?
N10 Cu5 O4 77.88(19) . . ?
O3 Cu5 O4 155.93(19) . . ?
N26 Cu5 N28 76.6(2) . . ?
N10 Cu5 N28 101.8(2) . . ?
O3 Cu5 N28 96.5(2) . . ?
O4 Cu5 N28 91.6(2) . . ?
N26 Cu5 O8 74.1(2) . . ?
N10 Cu5 O8 107.6(2) . . ?
O3 Cu5 O8 88.91(18) . . ?
O4 Cu5 O8 95.12(17) . . ?
N28 Cu5 O8 150.6(2) . . ?
N12 Cu6 O4 79.25(19) . . ?
N12 Cu6 N31 168.9(2) . . ?
O4 Cu6 N31 99.68(18) . . ?
N12 Cu6 N14 79.8(2) . . ?
O4 Cu6 N14 158.97(19) . . ?
N31 Cu6 N14 101.2(2) . . ?
N12 Cu6 O9 113.62(19) . . ?
O4 Cu6 O9 100.52(18) . . ?
N31 Cu6 O9 77.47(18) . . ?
N14 Cu6 O9 86.4(2) . . ?
N18 Cu7 N16 87.9(2) . . ?
N18 Cu7 N20 81.7(2) . . ?
N16 Cu7 N20 169.5(3) . . ?
N18 Cu7 N15 170.2(2) . . ?
N16 Cu7 N15 82.4(2) . . ?
N20 Cu7 N15 108.0(3) . . ?
N25 Cu8 N23 88.8(2) . . ?
N25 Cu8 N27 82.3(2) . . ?
N23 Cu8 N27 171.0(2) . . ?
N25 Cu8 N22 172.8(2) . . ?
N23 Cu8 N22 83.9(2) . . ?
N27 Cu8 N22 104.9(2) . . ?
N32 Cu9 N30 88.2(2) . . ?
N32 Cu9 N34 82.8(2) . . ?
N30 Cu9 N34 169.5(2) . . ?
N32 Cu9 N29 166.7(2) . . ?
N30 Cu9 N29 83.4(2) . . ?
N34 Cu9 N29 106.4(2) . . ?
O14 S1 O13 121.0(7) . . ?
O14 S1 O15 113.7(10) . . ?
O13 S1 O15 109.1(8) . . ?
O14 S1 C101 105.4(6) . . ?
O13 S1 C101 105.3(6) . . ?
O15 S1 C101 99.6(7) . . ?
O17 S2 O16 111.0(14) . . ?
O17 S2 O13 126.4(10) . . ?
O16 S2 O13 106.1(11) . . ?
O17 S2 C101 102.2(10) . . ?
O16 S2 C101 106.0(9) . . ?
O13 S2 C101 103.2(7) . . ?
O19 S3 O20 113.1(5) . . ?
O19 S3 O18 118.8(5) . . ?
O20 S3 O18 114.5(4) . . ?
O19 S3 C102 102.9(6) . . ?
O20 S3 C102 106.8(9) . . ?
O18 S3 C102 98.0(7) . . ?
O21 S4 O23 114.2(3) . . ?
O21 S4 O22 114.3(3) . . ?
O23 S4 O22 116.1(3) . . ?
O21 S4 C103 103.0(3) . . ?
O23 S4 C103 104.9(4) . . ?
O22 S4 C103 101.9(3) . . ?
O24 S5 O26 110.8(9) . . ?
O24 S5 O25 116.9(10) . . ?
O26 S5 O25 105.0(9) . . ?
O24 S5 C104 103.5(15) . . ?
O26 S5 C104 113.1(14) . . ?
O25 S5 C104 107.7(15) . . ?
O28 S6 O29 131.4(11) . . ?
O28 S6 C105 104.5(10) . . ?
O29 S6 C105 104.0(11) . . ?
O28 S6 O27 104.6(8) . . ?
O29 S6 O27 104.9(9) . . ?
C105 S6 O27 105.1(8) . . ?
F14 C105 F13 106.1(15) . . ?
F14 C105 F15 106.0(15) . . ?
F13 C105 F15 102.5(14) . . ?
F14 C105 S6 112.6(13) . . ?
F13 C105 S6 110.9(13) . . ?
F15 C105 S6 117.8(13) . . ?
C105 F13 F15 97.7(12) . 2_755 ?
C105 F15 F13 84.7(11) . 2_755 ?
O27 S7 O30 113.7(11) . . ?
O27 S7 O28 114.9(9) . . ?
O30 S7 O28 118.3(12) . . ?
O27 S7 C106 106.4(10) . . ?
O30 S7 C106 108.2(13) . . ?
O28 S7 C106 92.1(11) . . ?
F16 C106 F17 106.7(18) . . ?
F16 C106 F18 104.7(19) . . ?
F17 C106 F18 112(2) . . ?
F16 C106 S7 111.7(16) . . ?
F17 C106 S7 110.2(15) . . ?
F18 C106 S7 111.2(18) . . ?
C6 O1 Cu2 107.9(3) . . ?
C6 O1 Cu1 109.5(3) . . ?
Cu2 O1 Cu1 141.4(2) . . ?
C14 O2 Cu2 110.9(3) . . ?
C14 O2 Cu3 108.6(3) . . ?
Cu2 O2 Cu3 140.5(2) . . ?
C26 O3 Cu5 108.1(4) . . ?
C26 O3 Cu4 111.4(4) . . ?
Cu5 O3 Cu4 140.2(3) . . ?
C34 O4 Cu6 109.5(3) . . ?
C34 O4 Cu5 109.8(3) . . ?
Cu6 O4 Cu5 137.0(2) . . ?
C46 O5 Cu3 109.1(4) . . ?
C54 O6 Cu4 109.0(4) . . ?
C66 O7 Cu2 119.3(4) . . ?
C74 O8 Cu5 106.9(4) . . ?
C86 O9 Cu6 105.7(4) . . ?
C94 O10 Cu1 109.5(4) . . ?
S1 O13 S2 32.4(3) . . ?
S7 O27 S6 17.0(5) . . ?
S6 O28 S7 21.8(5) . . ?
C1 N1 C5 119.2(5) . . ?
C1 N1 Cu1 121.4(4) . . ?
C5 N1 Cu1 119.4(4) . . ?
C6 N2 N3 107.9(5) . . ?
C7 N3 N2 122.9(5) . . ?
C7 N3 Cu2 118.8(4) . . ?
N2 N3 Cu2 117.5(4) . . ?
C14 N4 N5 108.8(5) . . ?
C15 N5 N4 119.5(5) . . ?
C15 N5 Cu3 118.2(5) . . ?
N4 N5 Cu3 119.8(3) . . ?
C15 N6 H1 120.0 . . ?
C15 N6 H2 120.0 . . ?
H1 N6 H2 120.0 . . ?
C20 N7 C16 118.1(6) . . ?
C20 N7 Cu3 128.4(5) . . ?
C16 N7 Cu3 113.3(4) . . ?
C21 N8 C25 119.1(7) . . ?
C21 N8 Cu4 123.4(5) . . ?
C25 N8 Cu4 117.4(4) . . ?
C26 N9 N10 110.0(5) . . ?
C27 N10 N9 119.6(5) . . ?
C27 N10 Cu5 122.0(4) . . ?
N9 N10 Cu5 118.4(4) . . ?
C34 N11 N12 107.6(5) . . ?
C35 N12 N11 119.8(5) . . ?
C35 N12 Cu6 120.2(4) . . ?
N11 N12 Cu6 119.0(4) . . ?
C35 N13 H3 120.0 . . ?
C35 N13 H4 120.0 . . ?
H3 N13 H4 120.0 . . ?
C40 N14 C36 119.9(6) . . ?
C40 N14 Cu6 127.6(5) . . ?
C36 N14 Cu6 112.4(4) . . ?
C41 N15 C45 118.1(7) . . ?
C41 N15 Cu7 128.4(5) . . ?
C45 N15 Cu7 113.3(5) . . ?
C46 N16 N17 113.1(5) . . ?
C46 N16 Cu7 116.2(4) . . ?
N17 N16 Cu7 130.0(4) . . ?
C47 N17 N16 121.4(5) . . ?
C47 N17 Cu3 123.8(4) . . ?
N16 N17 Cu3 114.8(4) . . ?
C54 N18 N19 112.0(6) . . ?
C54 N18 Cu7 132.1(5) . . ?
N19 N18 Cu7 113.4(5) . . ?
C55 N19 N18 113.2(6) . . ?
C55 N19 Cu4 123.5(5) . . ?
N18 N19 Cu4 117.5(5) . . ?
C55 N20 Cu7 109.3(5) . . ?
C55 N20 H5 125.3 . . ?
Cu7 N20 H5 125.3 . . ?
C60 N21 C56 118.0(7) . . ?
C60 N21 Cu4 130.6(7) . . ?
C56 N21 Cu4 111.5(4) . . ?
C61 N22 C65 119.6(6) . . ?
C61 N22 Cu8 128.5(5) . . ?
C65 N22 Cu8 111.8(4) . . ?
C66 N23 N24 114.3(5) . . ?
C66 N23 Cu8 114.1(4) . . ?
N24 N23 Cu8 131.6(4) . . ?
C67 N24 N23 119.5(5) . . ?
C74 N25 N26 114.1(5) . . ?
C74 N25 Cu8 132.2(4) . . ?
N26 N25 Cu8 113.6(4) . . ?
C75 N26 N25 111.8(6) . . ?
C75 N26 Cu5 125.3(5) . . ?
N25 N26 Cu5 122.2(4) . . ?
C75 N27 Cu8 109.5(4) . . ?
C75 N27 H6 125.2 . . ?
Cu8 N27 H6 125.2 . . ?
C76 N28 C80 120.2(7) . . ?
C76 N28 Cu5 111.4(4) . . ?
C80 N28 Cu5 128.4(6) . . ?
C81 N29 C85 119.8(6) . . ?
C81 N29 Cu9 128.6(5) . . ?
C85 N29 Cu9 111.5(4) . . ?
C86 N30 N31 114.0(5) . . ?
C86 N30 Cu9 116.0(4) . . ?
N31 N30 Cu9 130.0(4) . . ?
C87 N31 N30 121.6(5) . . ?
C87 N31 Cu6 123.5(4) . . ?
N30 N31 Cu6 114.9(4) . . ?
C94 N32 N33 110.3(5) . . ?
C94 N32 Cu9 129.9(4) . . ?
N33 N32 Cu9 112.4(3) . . ?
C95 N33 N32 113.4(5) . . ?
C95 N33 Cu1 120.1(4) . . ?
N32 N33 Cu1 116.7(3) . . ?
C95 N34 Cu9 110.5(4) . . ?
C95 N34 H7 124.7 . . ?
Cu9 N34 H7 124.7 . . ?
C100 N35 C96 118.4(6) . . ?
C100 N35 Cu1 129.7(5) . . ?
C96 N35 Cu1 111.9(4) . . ?
N1 C1 C2 122.4(6) . . ?
N1 C1 H8 118.8 . . ?
C2 C1 H8 118.8 . . ?
C1 C2 C3 118.1(6) . . ?
C1 C2 H9 120.9 . . ?
C3 C2 H9 120.9 . . ?
C4 C3 C2 119.7(6) . . ?
C4 C3 H10 120.1 . . ?
C2 C3 H10 120.1 . . ?
C3 C4 C5 119.5(6) . . ?
C3 C4 H11 120.3 . . ?
C5 C4 H11 120.3 . . ?
N1 C5 C4 121.1(5) . . ?
N1 C5 C6 115.4(5) . . ?
C4 C5 C6 123.5(6) . . ?
O1 C6 N2 127.0(6) . . ?
O1 C6 C5 117.3(5) . . ?
N2 C6 C5 115.7(5) . . ?
N3 C7 C8 125.6(5) . . ?
N3 C7 C14 111.9(5) . . ?
C8 C7 C14 122.2(5) . . ?
C13 C8 C9 118.8(6) . . ?
C13 C8 C7 122.8(6) . . ?
C9 C8 C7 118.2(5) . . ?
C10 C9 C8 119.4(6) . . ?
C10 C9 H12 120.3 . . ?
C8 C9 H12 120.3 . . ?
C11 C10 C9 121.2(7) . . ?
C11 C10 H13 119.4 . . ?
C9 C10 H13 119.4 . . ?
C12 C11 C10 120.0(6) . . ?
C12 C11 H14 120.0 . . ?
C10 C11 H14 120.0 . . ?
C11 C12 C13 119.1(7) . . ?
C11 C12 H15 120.4 . . ?
C13 C12 H15 120.4 . . ?
C8 C13 C12 121.5(7) . . ?
C8 C13 H16 119.2 . . ?
C12 C13 H16 119.2 . . ?
N4 C14 O2 124.2(6) . . ?
N4 C14 C7 119.7(5) . . ?
O2 C14 C7 116.1(5) . . ?
N5 C15 N6 125.2(7) . . ?
N5 C15 C16 112.9(6) . . ?
N6 C15 C16 121.9(6) . . ?
N7 C16 C17 122.7(7) . . ?
N7 C16 C15 112.8(6) . . ?
C17 C16 C15 124.5(7) . . ?
C16 C17 C18 117.9(8) . . ?
C16 C17 H17 121.0 . . ?
C18 C17 H17 121.0 . . ?
C19 C18 C17 119.9(7) . . ?
C19 C18 H18 120.0 . . ?
C17 C18 H18 120.0 . . ?
C18 C19 C20 118.5(8) . . ?
C18 C19 H19 120.8 . . ?
C20 C19 H19 120.8 . . ?
N7 C20 C19 122.8(8) . . ?
N7 C20 H20 118.6 . . ?
C19 C20 H20 118.6 . . ?
N8 C21 C22 121.9(8) . . ?
N8 C21 H21 119.0 . . ?
C22 C21 H21 119.0 . . ?
C23 C22 C21 118.1(7) . . ?
C23 C22 H22 120.9 . . ?
C21 C22 H22 120.9 . . ?
C22 C23 C24 120.8(8) . . ?
C22 C23 H23 119.6 . . ?
C24 C23 H23 119.6 . . ?
C25 C24 C23 118.6(7) . . ?
C25 C24 H24 120.7 . . ?
C23 C24 H24 120.7 . . ?
N8 C25 C24 121.4(6) . . ?
N8 C25 C26 115.7(6) . . ?
C24 C25 C26 122.9(6) . . ?
N9 C26 O3 125.3(6) . . ?
N9 C26 C25 117.9(6) . . ?
O3 C26 C25 116.9(6) . . ?
N10 C27 C28 125.4(5) . . ?
N10 C27 C34 111.8(5) . . ?
C28 C27 C34 122.7(5) . . ?
C33 C28 C29 119.3(6) . . ?
C33 C28 C27 122.9(6) . . ?
C29 C28 C27 117.7(6) . . ?
C30 C29 C28 119.9(7) . . ?
C30 C29 H25 120.1 . . ?
C28 C29 H25 120.1 . . ?
C29 C30 C31 120.1(7) . . ?
C29 C30 H26 120.0 . . ?
C31 C30 H26 120.0 . . ?
C30 C31 C32 120.1(7) . . ?
C30 C31 H27 119.9 . . ?
C32 C31 H27 119.9 . . ?
C33 C32 C31 119.6(8) . . ?
C33 C32 H28 120.2 . . ?
C31 C32 H28 120.2 . . ?
C32 C33 C28 120.9(7) . . ?
C32 C33 H29 119.5 . . ?
C28 C33 H29 119.5 . . ?
N11 C34 O4 124.6(5) . . ?
N11 C34 C27 118.4(5) . . ?
O4 C34 C27 117.0(5) . . ?
N12 C35 N13 125.0(6) . . ?
N12 C35 C36 112.7(5) . . ?
N13 C35 C36 122.2(6) . . ?
N14 C36 C37 122.2(6) . . ?
N14 C36 C35 114.1(5) . . ?
C37 C36 C35 123.7(6) . . ?
C38 C37 C36 117.9(7) . . ?
C38 C37 H30 121.1 . . ?
C36 C37 H30 121.1 . . ?
C37 C38 C39 120.0(7) . . ?
C37 C38 H31 120.0 . . ?
C39 C38 H31 120.0 . . ?
C38 C39 C40 119.4(7) . . ?
C38 C39 H32 120.3 . . ?
C40 C39 H32 120.3 . . ?
N14 C40 C39 120.6(7) . . ?
N14 C40 H33 119.7 . . ?
C39 C40 H33 119.7 . . ?
N15 C41 C42 121.1(7) . . ?
N15 C41 H34 119.5 . . ?
C42 C41 H34 119.5 . . ?
C41 C42 C43 122.0(8) . . ?
C41 C42 H35 119.0 . . ?
C43 C42 H35 119.0 . . ?
C42 C43 C44 117.9(8) . . ?
C42 C43 H36 121.1 . . ?
C44 C43 H36 121.1 . . ?
C45 C44 C43 118.2(7) . . ?
C45 C44 H37 120.9 . . ?
C43 C44 H37 120.9 . . ?
N15 C45 C44 122.8(7) . . ?
N15 C45 C46 114.9(6) . . ?
C44 C45 C46 122.3(6) . . ?
O5 C46 N16 125.4(6) . . ?
O5 C46 C45 121.5(6) . . ?
N16 C46 C45 113.0(5) . . ?
N17 C47 C54 127.6(6) . . ?
N17 C47 C48 116.2(5) . . ?
C54 C47 C48 116.2(6) . . ?
C53 C48 C49 120.1(7) . . ?
C53 C48 C47 122.4(6) . . ?
C49 C48 C47 117.4(7) . . ?
C50 C49 C48 119.7(8) . . ?
C50 C49 H38 120.2 . . ?
C48 C49 H38 120.2 . . ?
C51 C50 C49 119.6(8) . . ?
C51 C50 H39 120.2 . . ?
C49 C50 H39 120.2 . . ?
C52 C51 C50 121.0(8) . . ?
C52 C51 H40 119.5 . . ?
C50 C51 H40 119.5 . . ?
C51 C52 C53 120.3(8) . . ?
C51 C52 H41 119.8 . . ?
C53 C52 H41 119.8 . . ?
C48 C53 C52 119.1(8) . . ?
C48 C53 H42 120.5 . . ?
C52 C53 H42 120.5 . . ?
O6 C54 N18 121.9(6) . . ?
O6 C54 C47 119.8(6) . . ?
N18 C54 C47 118.3(6) . . ?
N20 C55 N19 121.8(6) . . ?
N20 C55 C56 127.9(7) . . ?
N19 C55 C56 110.3(6) . . ?
C57 C56 N21 121.4(7) . . ?
C57 C56 C55 124.5(8) . . ?
N21 C56 C55 114.2(6) . . ?
C56 C57 C58 119.8(9) . . ?
C56 C57 H43 120.1 . . ?
C58 C57 H43 120.1 . . ?
C59 C58 C57 117.6(8) . . ?
C59 C58 H44 121.2 . . ?
C57 C58 H44 121.2 . . ?
C58 C59 C60 120.1(9) . . ?
C58 C59 H45 119.9 . . ?
C60 C59 H45 119.9 . . ?
N21 C60 C59 123.2(10) . . ?
N21 C60 H46 118.4 . . ?
C59 C60 H46 118.4 . . ?
N22 C61 C62 121.2(7) . . ?
N22 C61 H47 119.4 . . ?
C62 C61 H47 119.4 . . ?
C63 C62 C61 118.8(6) . . ?
C63 C62 H48 120.6 . . ?
C61 C62 H48 120.6 . . ?
C64 C63 C62 119.6(7) . . ?
C64 C63 H49 120.2 . . ?
C62 C63 H49 120.2 . . ?
C63 C64 C65 118.6(6) . . ?
C63 C64 H50 120.7 . . ?
C65 C64 H50 120.7 . . ?
N22 C65 C64 122.2(5) . . ?
N22 C65 C66 116.4(5) . . ?
C64 C65 C66 121.4(5) . . ?
O7 C66 N23 126.6(5) . . ?
O7 C66 C65 119.8(5) . . ?
N23 C66 C65 113.6(5) . . ?
N24 C67 C68 113.6(5) . . ?
N24 C67 C74 130.2(6) . . ?
C68 C67 C74 116.2(5) . . ?
C73 C68 C69 119.1(6) . . ?
C73 C68 C67 121.9(6) . . ?
C69 C68 C67 119.0(6) . . ?
C68 C69 C70 120.3(7) . . ?
C68 C69 H51 119.9 . . ?
C70 C69 H51 119.9 . . ?
C71 C70 C69 120.0(8) . . ?
C71 C70 H52 120.0 . . ?
C69 C70 H52 120.0 . . ?
C70 C71 C72 119.5(8) . . ?
C70 C71 H53 120.3 . . ?
C72 C71 H53 120.3 . . ?
C73 C72 C71 121.4(8) . . ?
C73 C72 H54 119.3 . . ?
C71 C72 H54 119.3 . . ?
C72 C73 C68 119.7(8) . . ?
C72 C73 H55 120.1 . . ?
C68 C73 H55 120.1 . . ?
O8 C74 N25 122.0(6) . . ?
O8 C74 C67 120.3(6) . . ?
N25 C74 C67 117.6(5) . . ?
N26 C75 N27 122.6(6) . . ?
N26 C75 C76 111.4(6) . . ?
N27 C75 C76 126.0(6) . . ?
N28 C76 C77 121.9(7) . . ?
N28 C76 C75 115.2(6) . . ?
C77 C76 C75 122.9(7) . . ?
C76 C77 C78 117.6(9) . . ?
C76 C77 H56 121.2 . . ?
C78 C77 H56 121.2 . . ?
C79 C78 C77 119.9(9) . . ?
C79 C78 H57 120.0 . . ?
C77 C78 H57 120.0 . . ?
C78 C79 C80 120.4(8) . . ?
C78 C79 H58 119.8 . . ?
C80 C79 H58 119.8 . . ?
N28 C80 C79 119.9(8) . . ?
N28 C80 H59 120.1 . . ?
C79 C80 H59 120.1 . . ?
N29 C81 C82 120.6(7) . . ?
N29 C81 H60 119.7 . . ?
C82 C81 H60 119.7 . . ?
C83 C82 C81 120.7(7) . . ?
C83 C82 H61 119.7 . . ?
C81 C82 H61 119.7 . . ?
C82 C83 C84 118.5(7) . . ?
C82 C83 H62 120.8 . . ?
C84 C83 H62 120.8 . . ?
C83 C84 C85 119.4(7) . . ?
C83 C84 H63 120.3 . . ?
C85 C84 H63 120.3 . . ?
N29 C85 C84 121.0(6) . . ?
N29 C85 C86 116.8(6) . . ?
C84 C85 C86 122.2(6) . . ?
O9 C86 N30 127.0(6) . . ?
O9 C86 C85 120.9(6) . . ?
N30 C86 C85 112.1(5) . . ?
N31 C87 C88 115.7(5) . . ?
N31 C87 C94 126.9(5) . . ?
C88 C87 C94 117.4(5) . . ?
C89 C88 C93 119.1(6) . . ?
C89 C88 C87 121.0(5) . . ?
C93 C88 C87 120.0(5) . . ?
C90 C89 C88 120.0(6) . . ?
C90 C89 H64 120.0 . . ?
C88 C89 H64 120.0 . . ?
C91 C90 C89 120.8(7) . . ?
C91 C90 H65 119.6 . . ?
C89 C90 H65 119.6 . . ?
C90 C91 C92 119.4(6) . . ?
C90 C91 H66 120.3 . . ?
C92 C91 H66 120.3 . . ?
C93 C92 C91 120.2(6) . . ?
C93 C92 H67 119.9 . . ?
C91 C92 H67 119.9 . . ?
C92 C93 C88 120.4(6) . . ?
C92 C93 H68 119.8 . . ?
C88 C93 H68 119.8 . . ?
O10 C94 N32 122.7(5) . . ?
O10 C94 C87 119.5(5) . . ?
N32 C94 C87 117.8(5) . . ?
N34 C95 N33 120.6(6) . . ?
N34 C95 C96 128.0(5) . . ?
N33 C95 C96 111.2(5) . . ?
N35 C96 C97 121.8(6) . . ?
N35 C96 C95 113.4(5) . . ?
C97 C96 C95 124.8(6) . . ?
C96 C97 C98 118.5(6) . . ?
C96 C97 H69 120.7 . . ?
C98 C97 H69 120.7 . . ?
C99 C98 C97 118.6(7) . . ?
C99 C98 H70 120.7 . . ?
C97 C98 H70 120.7 . . ?
C100 C99 C98 118.0(7) . . ?
C100 C99 H71 121.0 . . ?
C98 C99 H71 121.0 . . ?
N35 C100 C99 124.7(7) . . ?
N35 C100 H72 117.7 . . ?
C99 C100 H72 117.7 . . ?
F3 C101 F1 112.2(11) . . ?
F3 C101 F2 102.8(9) . . ?
F1 C101 F2 108.6(10) . . ?
F3 C101 S2 93.4(8) . . ?
F1 C101 S2 113.4(7) . . ?
F2 C101 S2 124.4(10) . . ?
F3 C101 S1 116.0(9) . . ?
F1 C101 S1 112.5(7) . . ?
F2 C101 S1 103.6(8) . . ?
S2 C101 S1 26.4(3) . . ?
F4 C102 F5 99.6(14) . . ?
F4 C102 F6 99.7(15) . . ?
F5 C102 F6 95.1(13) . . ?
F4 C102 S3 120.9(13) . . ?
F5 C102 S3 118.4(14) . . ?
F6 C102 S3 118.3(11) . . ?
F8 C103 F7 106.9(7) . . ?
F8 C103 F9 108.1(7) . . ?
F7 C103 F9 106.7(7) . . ?
F8 C103 S4 112.3(5) . . ?
F7 C103 S4 111.5(6) . . ?
F9 C103 S4 111.1(5) . . ?
F10 C104 F12 104(3) . . ?
F10 C104 F11 104(3) . . ?
F12 C104 F11 103(3) . . ?
F10 C104 S5 119(3) . . ?
F12 C104 S5 114(3) . . ?
F11 C104 S5 112(3) . . ?

loop_
_geom_bond_atom_site_label_1
_geom_bond_atom_site_label_2
_geom_bond_distance
_geom_bond_site_symmetry_2
_geom_bond_publ_flag
Cu1 N33 1.877(5) . ?
Cu1 N1 1.985(5) . ?
Cu1 O10 2.036(4) . ?
Cu1 N35 2.086(5) . ?
Cu1 O1 2.318(4) . ?
Cu2 N3 1.918(5) . ?
Cu2 O7 1.939(4) . ?
Cu2 O1 2.009(4) . ?
Cu2 O2 2.023(4) . ?
Cu3 N5 1.899(5) . ?
Cu3 N7 2.022(5) . ?
Cu3 O2 2.039(4) . ?
Cu3 N17 2.043(5) . ?
Cu3 O5 2.167(5) . ?
Cu4 N19 1.873(6) . ?
Cu4 N8 1.991(6) . ?
Cu4 O6 2.070(5) . ?
Cu4 N21 2.115(6) . ?
Cu4 O3 2.211(5) . ?
Cu5 N26 1.893(6) . ?
Cu5 N10 1.931(6) . ?
Cu5 O3 2.091(4) . ?
Cu5 O4 2.165(4) . ?
Cu5 N28 2.202(6) . ?
Cu5 O8 2.341(5) . ?
Cu6 N12 1.904(5) . ?
Cu6 O4 1.994(4) . ?
Cu6 N31 2.015(5) . ?
Cu6 N14 2.052(5) . ?
Cu6 O9 2.246(4) . ?
Cu7 N18 1.925(6) . ?
Cu7 N16 1.946(5) . ?
Cu7 N20 1.977(6) . ?
Cu7 N15 1.980(6) . ?
Cu8 N25 1.925(6) . ?
Cu8 N23 1.942(5) . ?
Cu8 N27 1.959(5) . ?
Cu8 N22 1.970(6) . ?
Cu9 N32 1.917(5) . ?
Cu9 N30 1.941(5) . ?
Cu9 N34 1.951(5) . ?
Cu9 N29 1.988(5) . ?
S1 O14 1.368(13) . ?
S1 O13 1.404(7) . ?
S1 O15 1.486(12) . ?
S1 C101 1.847(11) . ?
S2 O17 1.44(2) . ?
S2 O16 1.468(16) . ?
S2 O13 1.535(10) . ?
S2 C101 1.777(13) . ?
S3 O19 1.395(7) . ?
S3 O20 1.452(8) . ?
S3 O18 1.455(7) . ?
S3 C102 1.636(19) . ?
S4 O21 1.437(5) . ?
S4 O23 1.440(5) . ?
S4 O22 1.447(5) . ?
S4 C103 1.815(8) . ?
S5 O24 1.466(15) . ?
S5 O26 1.545(13) . ?
S5 O25 1.571(19) . ?
S5 C104 1.73(4) . ?
S6 O28 1.337(14) . ?
S6 O29 1.450(14) . ?
S6 C105 1.685(15) . ?
S6 O27 1.691(12) . ?
C105 F14 1.347(16) . ?
C105 F13 1.380(15) . ?
C105 F15 1.392(15) . ?
F13 F15 1.74(2) 2_755 ?
F15 F13 1.74(2) 2_755 ?
S7 O27 1.376(12) . ?
S7 O30 1.461(15) . ?
S7 O28 1.476(17) . ?
S7 C106 1.706(17) . ?
C106 F16 1.365(17) . ?
C106 F17 1.371(17) . ?
C106 F18 1.385(17) . ?
F1 C101 1.305(12) . ?
F2 C101 1.310(11) . ?
F3 C101 1.300(12) . ?
F4 C102 1.335(14) . ?
F5 C102 1.395(19) . ?
F6 C102 1.405(19) . ?
F7 C103 1.327(9) . ?
F8 C103 1.312(9) . ?
F9 C103 1.340(9) . ?
F10 C104 1.36(3) . ?
F11 C104 1.38(3) . ?
F12 C104 1.36(3) . ?
O1 C6 1.294(7) . ?
O2 C14 1.343(7) . ?
O3 C26 1.313(9) . ?
O4 C34 1.314(7) . ?
O5 C46 1.255(7) . ?
O6 C54 1.284(8) . ?
O7 C66 1.256(7) . ?
O8 C74 1.273(8) . ?
O9 C86 1.232(8) . ?
O10 C94 1.269(7) . ?
N1 C1 1.330(8) . ?
N1 C5 1.369(7) . ?
N2 C6 1.300(7) . ?
N2 N3 1.376(7) . ?
N3 C7 1.286(7) . ?
N4 C14 1.289(7) . ?
N4 N5 1.385(7) . ?
N5 C15 1.318(8) . ?
N6 C15 1.321(9) . ?
N6 H1 0.8800 . ?
N6 H2 0.8800 . ?
N7 C20 1.327(9) . ?
N7 C16 1.351(9) . ?
N8 C21 1.336(9) . ?
N8 C25 1.366(9) . ?
N9 C26 1.297(9) . ?
N9 N10 1.390(7) . ?
N10 C27 1.298(8) . ?
N11 C34 1.313(7) . ?
N11 N12 1.378(7) . ?
N12 C35 1.298(7) . ?
N13 C35 1.345(8) . ?
N13 H3 0.8800 . ?
N13 H4 0.8800 . ?
N14 C40 1.347(8) . ?
N14 C36 1.349(8) . ?
N15 C41 1.351(9) . ?
N15 C45 1.357(8) . ?
N16 C46 1.340(8) . ?
N16 N17 1.377(7) . ?
N17 C47 1.312(8) . ?
N18 C54 1.307(9) . ?
N18 N19 1.372(7) . ?
N19 C55 1.313(9) . ?
N20 C55 1.312(10) . ?
N20 H5 0.8800 . ?
N21 C60 1.308(9) . ?
N21 C56 1.367(10) . ?
N22 C61 1.324(8) . ?
N22 C65 1.343(8) . ?
N23 C66 1.347(8) . ?
N23 N24 1.377(7) . ?
N24 C67 1.290(8) . ?
N25 C74 1.325(8) . ?
N25 N26 1.390(7) . ?
N26 C75 1.320(9) . ?
N27 C75 1.324(9) . ?
N27 H6 0.8800 . ?
N28 C76 1.340(10) . ?
N28 C80 1.355(9) . ?
N29 C81 1.339(8) . ?
N29 C85 1.361(8) . ?
N30 C86 1.356(8) . ?
N30 N31 1.375(7) . ?
N31 C87 1.307(7) . ?
N32 C94 1.326(8) . ?
N32 N33 1.394(6) . ?
N33 C95 1.327(7) . ?
N34 C95 1.316(8) . ?
N34 H7 0.8800 . ?
N35 C100 1.310(8) . ?
N35 C96 1.363(8) . ?
C1 C2 1.392(10) . ?
C1 H8 0.9500 . ?
C2 C3 1.393(10) . ?
C2 H9 0.9500 . ?
C3 C4 1.374(10) . ?
C3 H10 0.9500 . ?
C4 C5 1.379(9) . ?
C4 H11 0.9500 . ?
C5 C6 1.498(8) . ?
C7 C8 1.479(8) . ?
C7 C14 1.491(9) . ?
C8 C13 1.389(8) . ?
C8 C9 1.398(9) . ?
C9 C10 1.393(9) . ?
C9 H12 0.9500 . ?
C10 C11 1.383(11) . ?
C10 H13 0.9500 . ?
C11 C12 1.376(11) . ?
C11 H14 0.9500 . ?
C12 C13 1.400(9) . ?
C12 H15 0.9500 . ?
C13 H16 0.9500 . ?
C15 C16 1.496(10) . ?
C16 C17 1.372(10) . ?
C17 C18 1.397(13) . ?
C17 H17 0.9500 . ?
C18 C19 1.357(13) . ?
C18 H18 0.9500 . ?
C19 C20 1.391(11) . ?
C19 H19 0.9500 . ?
C20 H20 0.9500 . ?
C21 C22 1.406(12) . ?
C21 H21 0.9500 . ?
C22 C23 1.358(12) . ?
C22 H22 0.9500 . ?
C23 C24 1.387(10) . ?
C23 H23 0.9500 . ?
C24 C25 1.379(10) . ?
C24 H24 0.9500 . ?
C25 C26 1.473(9) . ?
C27 C28 1.487(9) . ?
C27 C34 1.488(8) . ?
C28 C33 1.395(9) . ?
C28 C29 1.395(9) . ?
C29 C30 1.380(11) . ?
C29 H25 0.9500 . ?
C30 C31 1.389(12) . ?
C30 H26 0.9500 . ?
C31 C32 1.394(11) . ?
C31 H27 0.9500 . ?
C32 C33 1.366(10) . ?
C32 H28 0.9500 . ?
C33 H29 0.9500 . ?
C35 C36 1.486(9) . ?
C36 C37 1.390(9) . ?
C37 C38 1.386(11) . ?
C37 H30 0.9500 . ?
C38 C39 1.385(11) . ?
C38 H31 0.9500 . ?
C39 C40 1.392(10) . ?
C39 H32 0.9500 . ?
C40 H33 0.9500 . ?
C41 C42 1.354(12) . ?
C41 H34 0.9500 . ?
C42 C43 1.360(12) . ?
C42 H35 0.9500 . ?
C43 C44 1.404(11) . ?
C43 H36 0.9500 . ?
C44 C45 1.372(10) . ?
C44 H37 0.9500 . ?
C45 C46 1.490(9) . ?
C47 C54 1.482(9) . ?
C47 C48 1.503(9) . ?
C48 C53 1.374(10) . ?
C48 C49 1.401(10) . ?
C49 C50 1.376(12) . ?
C49 H38 0.9500 . ?
C50 C51 1.373(14) . ?
C50 H39 0.9500 . ?
C51 C52 1.359(13) . ?
C51 H40 0.9500 . ?
C52 C53 1.396(11) . ?
C52 H41 0.9500 . ?
C53 H42 0.9500 . ?
C55 C56 1.497(9) . ?
C56 C57 1.360(10) . ?
C57 C58 1.400(11) . ?
C57 H43 0.9500 . ?
C58 C59 1.353(14) . ?
C58 H44 0.9500 . ?
C59 C60 1.371(13) . ?
C59 H45 0.9500 . ?
C60 H46 0.9500 . ?
C61 C62 1.428(11) . ?
C61 H47 0.9500 . ?
C62 C63 1.385(10) . ?
C62 H48 0.9500 . ?
C63 C64 1.370(9) . ?
C63 H49 0.9500 . ?
C64 C65 1.411(9) . ?
C64 H50 0.9500 . ?
C65 C66 1.478(8) . ?
C67 C68 1.497(9) . ?
C67 C74 1.503(9) . ?
C68 C73 1.398(9) . ?
C68 C69 1.403(10) . ?
C69 C70 1.410(10) . ?
C69 H51 0.9500 . ?
C70 C71 1.381(13) . ?
C70 H52 0.9500 . ?
C71 C72 1.390(14) . ?
C71 H53 0.9500 . ?
C72 C73 1.390(11) . ?
C72 H54 0.9500 . ?
C73 H55 0.9500 . ?
C75 C76 1.496(9) . ?
C76 C77 1.394(11) . ?
C77 C78 1.402(12) . ?
C77 H56 0.9500 . ?
C78 C79 1.354(14) . ?
C78 H57 0.9500 . ?
C79 C80 1.393(13) . ?
C79 H58 0.9500 . ?
C80 H59 0.9500 . ?
C81 C82 1.380(10) . ?
C81 H60 0.9500 . ?
C82 C83 1.375(12) . ?
C82 H61 0.9500 . ?
C83 C84 1.383(10) . ?
C83 H62 0.9500 . ?
C84 C85 1.384(10) . ?
C84 H63 0.9500 . ?
C85 C86 1.490(9) . ?
C87 C88 1.487(8) . ?
C87 C94 1.509(8) . ?
C88 C89 1.392(8) . ?
C88 C93 1.394(8) . ?
C89 C90 1.385(9) . ?
C89 H64 0.9500 . ?
C90 C91 1.377(11) . ?
C90 H65 0.9500 . ?
C91 C92 1.391(10) . ?
C91 H66 0.9500 . ?
C92 C93 1.381(9) . ?
C92 H67 0.9500 . ?
C93 H68 0.9500 . ?
C95 C96 1.480(9) . ?
C96 C97 1.363(9) . ?
C97 C98 1.427(10) . ?
C97 H69 0.9500 . ?
C98 C99 1.379(11) . ?
C98 H70 0.9500 . ?
C99 C100 1.369(10) . ?
C99 H71 0.9500 . ?
C100 H72 0.9500 . ?

loop_
_platon_squeeze_void_nr
_platon_squeeze_void_average_x
_platon_squeeze_void_average_y
_platon_squeeze_void_average_z
_platon_squeeze_void_volume
_platon_squeeze_void_count_electrons
1 -0.077 0.448 0.784 42.6 15.7
2 0.077 0.552 0.216 42.6 10.6
3 0.500 0.000 0.700 1319.6 201.6
